data_4100745
loop_
_publ_author_name
'Zhang, Liming'
'Kozmin, Sergey A.'

_journal_name_full 'Journal of the American Chemical Society'
_journal_paper_doi 10.1021/ja051814o
_journal_year 2005
_chemical_formula_sum 'C27 H63 Ga Si3'
_chemical_formula_weight 541.76
_space_group_IT_number 14
_symmetry_cell_setting monoclinic
_symmetry_space_group_name_Hall '-P 2ybc'
_symmetry_space_group_name_H-M 'P 1 21/c 1'
_cell_angle_alpha 90.00
_cell_angle_beta 124.835(4)
_cell_angle_gamma 90.00
_cell_formula_units_Z 4
_cell_length_a 9.0780(3)
_cell_length_b 31.3250(18)
_cell_length_c 14.4120(8)
_cell_measurement_temperature 120
_cell_volume 3363.9(3)
_diffrn_ambient_temperature 120
_exptl_crystal_density_diffrn 1.070
_cod_depositor_comments
;
The following automatic conversions were performed:
'_symmetry_cell_setting' value 'Monoclinic' changed to 'monoclinic'
according to '/home/saulius/struct/CIF-dictionaries/cif_core.dic'
dictionary named 'cif_core.dic' version 2.4.1 from 2010-06-29.

Automatic conversion script
Id: cif_fix_enum 1527 2010-12-29 10:47:43Z saulius 
;
_cod_original_sg_symbol_H-M 'P 21/c'
_cod_database_code 4100745

loop_
_symmetry_equiv_pos_as_xyz
'x, y, z'
'-x, y+1/2, -z+1/2'
'-x, -y, -z'
'x, -y-1/2, z-1/2'

loop_
_atom_site_label
_atom_site_type_symbol
_atom_site_fract_x
_atom_site_fract_y
_atom_site_fract_z
_atom_site_U_iso_or_equiv
_atom_site_adp_type
_atom_site_occupancy
_atom_site_symmetry_multiplicity
_atom_site_calc_flag
_atom_site_refinement_flags
_atom_site_disorder_assembly
_atom_site_disorder_group
Ga1 Ga 0.35313(4) 0.135731(11) 0.63721(3) 0.02107(12) Uani 1 1 d . . .
Si1 Si 0.44348(13) 0.08145(3) 0.78905(9) 0.0283(2) Uani 1 1 d . . .
Si2 Si 0.48349(12) 0.20949(3) 0.69163(9) 0.0227(2) Uani 1 1 d . . .
Si3 Si 0.13549(12) 0.11644(3) 0.43254(9) 0.0233(2) Uani 1 1 d . . .
C1 C 0.3279(5) 0.02756(12) 0.7320(4) 0.0375(9) Uani 1 1 d . . .
H1A H 0.3597 0.0157 0.6843 0.056 Uiso 1 1 calc R . .
H1B H 0.2001 0.0313 0.6892 0.056 Uiso 1 1 calc R . .
H1C H 0.3656 0.0085 0.7940 0.056 Uiso 1 1 calc R . .
C2 C 0.3649(5) 0.10049(13) 0.8816(4) 0.0355(9) Uani 1 1 d . . .
C3 C 0.4591(9) 0.14060(18) 0.9487(6) 0.087(2) Uani 1 1 d . . .
H3A H 0.4460 0.1627 0.8983 0.130 Uiso 1 1 calc R . .
H3B H 0.5842 0.1347 1.0030 0.130 Uiso 1 1 calc R . .
H3C H 0.4067 0.1498 0.9873 0.130 Uiso 1 1 calc R . .
C4 C 0.1680(7) 0.1111(3) 0.8049(5) 0.100(3) Uani 1 1 d . . .
H4A H 0.1494 0.1324 0.7513 0.150 Uiso 1 1 calc R . .
H4B H 0.1276 0.1218 0.8492 0.150 Uiso 1 1 calc R . .
H4C H 0.1015 0.0859 0.7654 0.150 Uiso 1 1 calc R . .
C5 C 0.3874(10) 0.06703(17) 0.9649(6) 0.085(2) Uani 1 1 d . . .
H5A H 0.5119 0.0595 1.0149 0.127 Uiso 1 1 calc R . .
H5B H 0.3187 0.0421 0.9244 0.127 Uiso 1 1 calc R . .
H5C H 0.3460 0.0783 1.0081 0.127 Uiso 1 1 calc R . .
C6 C 0.6967(5) 0.06850(12) 0.8682(4) 0.0348(9) Uani 1 1 d . . .
C7 C 0.8209(5) 0.10538(14) 0.9339(4) 0.0473(11) Uani 1 1 d . . .
H7A H 0.7907 0.1292 0.8842 0.071 Uiso 1 1 calc R . .
H7B H 0.9427 0.0969 0.9661 0.071 Uiso 1 1 calc R . .
H7C H 0.8083 0.1134 0.9933 0.071 Uiso 1 1 calc R . .
C8 C 0.7293(6) 0.05500(17) 0.7784(5) 0.0601(14) Uani 1 1 d . . .
H8A H 0.6517 0.0316 0.7351 0.090 Uiso 1 1 calc R . .
H8B H 0.8521 0.0464 0.8152 0.090 Uiso 1 1 calc R . .
H8C H 0.7046 0.0786 0.7291 0.090 Uiso 1 1 calc R . .
C9 C 0.7498(6) 0.03074(16) 0.9493(5) 0.0683(17) Uani 1 1 d . . .
H9A H 0.6725 0.0069 0.9087 0.102 Uiso 1 1 calc R . .
H9B H 0.7381 0.0388 1.0091 0.102 Uiso 1 1 calc R . .
H9C H 0.8719 0.0229 0.9808 0.102 Uiso 1 1 calc R . .
C10 C 0.6401(4) 0.21809(11) 0.8515(3) 0.0270(8) Uani 1 1 d . . .
H10A H 0.5734 0.2151 0.8841 0.040 Uiso 1 1 calc R . .
H10B H 0.6910 0.2462 0.8666 0.040 Uiso 1 1 calc R . .
H10C H 0.7345 0.1973 0.8839 0.040 Uiso 1 1 calc R . .
C11 C 0.3007(4) 0.25301(12) 0.6409(3) 0.0284(8) Uani 1 1 d . . .
C12 C 0.3807(5) 0.29670(12) 0.6957(4) 0.0355(9) Uani 1 1 d . . .
H12A H 0.4532 0.2938 0.7765 0.053 Uiso 1 1 calc R . .
H12B H 0.2853 0.3166 0.6731 0.053 Uiso 1 1 calc R . .
H12C H 0.4534 0.3070 0.6716 0.053 Uiso 1 1 calc R . .
C13 C 0.1844(5) 0.25905(15) 0.5126(4) 0.0506(12) Uani 1 1 d . . .
H13A H 0.1322 0.2322 0.4765 0.076 Uiso 1 1 calc R . .
H13B H 0.2572 0.2695 0.4888 0.076 Uiso 1 1 calc R . .
H13C H 0.0907 0.2792 0.4920 0.076 Uiso 1 1 calc R . .
C14 C 0.1784(6) 0.23916(13) 0.6778(4) 0.0453(12) Uani 1 1 d . . .
H14A H 0.1249 0.2120 0.6444 0.068 Uiso 1 1 calc R . .
H14B H 0.0857 0.2601 0.6533 0.068 Uiso 1 1 calc R . .
H14C H 0.2483 0.2367 0.7587 0.068 Uiso 1 1 calc R . .
C15 C 0.6334(4) 0.21628(11) 0.6377(3) 0.0253(7) Uani 1 1 d . . .
C16 C 0.7059(6) 0.26213(13) 0.6548(4) 0.0419(11) Uani 1 1 d . . .
H16A H 0.7658 0.2701 0.7328 0.063 Uiso 1 1 calc R . .
H16B H 0.6080 0.2814 0.6084 0.063 Uiso 1 1 calc R . .
H16C H 0.7891 0.2635 0.6340 0.063 Uiso 1 1 calc R . .
C17 C 0.7942(5) 0.18556(13) 0.7056(4) 0.0403(10) Uani 1 1 d . . .
H17A H 0.8584 0.1920 0.7847 0.060 Uiso 1 1 calc R . .
H17B H 0.8729 0.1889 0.6816 0.060 Uiso 1 1 calc R . .
H17C H 0.7515 0.1567 0.6927 0.060 Uiso 1 1 calc R . .
C18 C 0.5377(5) 0.20434(13) 0.5134(3) 0.0356(9) Uani 1 1 d . . .
H18A H 0.4916 0.1758 0.5017 0.053 Uiso 1 1 calc R . .
H18B H 0.6208 0.2059 0.4925 0.053 Uiso 1 1 calc R . .
H18C H 0.4404 0.2238 0.4677 0.053 Uiso 1 1 calc R . .
C19 C 0.0954(5) 0.16139(11) 0.3311(3) 0.0272(8) Uani 1 1 d . . .
H19A H 0.2053 0.1677 0.3388 0.041 Uiso 1 1 calc R . .
H19B H 0.0545 0.1864 0.3486 0.041 Uiso 1 1 calc R . .
H19C H 0.0061 0.1526 0.2548 0.041 Uiso 1 1 calc R . .
C20 C -0.0963(4) 0.10735(11) 0.4074(3) 0.0276(8) Uani 1 1 d . . .
C21 C -0.1395(6) 0.14786(14) 0.4481(5) 0.0541(14) Uani 1 1 d . . .
H21A H -0.0475 0.1524 0.5268 0.081 Uiso 1 1 calc R . .
H21B H -0.2532 0.1444 0.4377 0.081 Uiso 1 1 calc R . .
H21C H -0.1447 0.1720 0.4052 0.081 Uiso 1 1 calc R . .
C22 C -0.0965(5) 0.06940(14) 0.4737(4) 0.0438(11) Uani 1 1 d . . .
H22A H -0.0028 0.0730 0.5524 0.066 Uiso 1 1 calc R . .
H22B H -0.0764 0.0436 0.4465 0.066 Uiso 1 1 calc R . .
H22C H -0.2103 0.0678 0.4637 0.066 Uiso 1 1 calc R . .
C23 C -0.2475(5) 0.10144(18) 0.2830(4) 0.0560(14) Uani 1 1 d . . .
H23A H -0.2489 0.1252 0.2403 0.084 Uiso 1 1 calc R . .
H23B H -0.3602 0.0999 0.2745 0.084 Uiso 1 1 calc R . .
H23C H -0.2286 0.0755 0.2557 0.084 Uiso 1 1 calc R . .
C24 C 0.2216(5) 0.06939(11) 0.3883(3) 0.0289(8) Uani 1 1 d . . .
C25 C 0.2467(8) 0.02859(15) 0.4523(5) 0.0683(17) Uani 1 1 d . . .
H25A H 0.3268 0.0338 0.5321 0.102 Uiso 1 1 calc R . .
H25B H 0.2963 0.0069 0.4307 0.102 Uiso 1 1 calc R . .
H25C H 0.1327 0.0192 0.4347 0.102 Uiso 1 1 calc R . .
C26 C 0.4062(7) 0.08188(17) 0.4178(6) 0.0731(19) Uani 1 1 d . . .
H26A H 0.4862 0.0868 0.4977 0.110 Uiso 1 1 calc R . .
H26B H 0.3961 0.1074 0.3778 0.110 Uiso 1 1 calc R . .
H26C H 0.4525 0.0592 0.3965 0.110 Uiso 1 1 calc R . .
C27 C 0.0957(8) 0.06074(19) 0.2621(5) 0.086(2) Uani 1 1 d . . .
H27A H 0.0789 0.0865 0.2211 0.130 Uiso 1 1 calc R . .
H27B H -0.0180 0.0511 0.2444 0.130 Uiso 1 1 calc R . .
H27C H 0.1467 0.0392 0.2411 0.130 Uiso 1 1 calc R . .

loop_
_atom_site_aniso_label
_atom_site_aniso_U_11
_atom_site_aniso_U_22
_atom_site_aniso_U_33
_atom_site_aniso_U_23
_atom_site_aniso_U_13
_atom_site_aniso_U_12
Ga1 0.02168(18) 0.01920(19) 0.0214(2) 0.00037(16) 0.01173(15) -0.00034(14)
Si1 0.0322(5) 0.0227(5) 0.0237(6) 0.0026(4) 0.0123(4) 0.0011(4)
Si2 0.0239(4) 0.0215(5) 0.0236(5) -0.0006(4) 0.0140(4) -0.0025(4)
Si3 0.0227(4) 0.0223(5) 0.0208(5) -0.0008(4) 0.0099(4) -0.0006(4)
C1 0.044(2) 0.0232(19) 0.034(2) 0.0035(17) 0.0155(19) -0.0036(16)
C2 0.044(2) 0.031(2) 0.035(2) 0.0075(17) 0.0247(19) 0.0006(16)
C3 0.141(6) 0.063(4) 0.122(6) -0.044(4) 0.113(6) -0.039(4)
C4 0.058(3) 0.192(8) 0.063(5) 0.015(5) 0.042(3) 0.044(4)
C5 0.166(6) 0.049(3) 0.089(5) 0.028(3) 0.103(5) 0.015(4)
C6 0.038(2) 0.0250(19) 0.032(2) 0.0041(16) 0.0148(18) 0.0078(15)
C7 0.038(2) 0.043(3) 0.047(3) 0.004(2) 0.016(2) 0.0003(18)
C8 0.049(3) 0.068(4) 0.061(4) -0.009(3) 0.031(3) 0.014(2)
C9 0.046(3) 0.063(3) 0.070(4) 0.041(3) 0.018(3) 0.017(2)
C10 0.0314(17) 0.0232(17) 0.026(2) -0.0072(14) 0.0159(15) -0.0039(14)
C11 0.0245(16) 0.0304(19) 0.031(2) 0.0011(15) 0.0163(15) 0.0011(14)
C12 0.038(2) 0.027(2) 0.044(3) -0.0004(17) 0.0257(19) 0.0026(16)
C13 0.039(2) 0.053(3) 0.037(3) 0.001(2) 0.008(2) 0.0141(19)
C14 0.048(2) 0.029(2) 0.080(4) -0.003(2) 0.049(3) 0.0016(18)
C15 0.0262(16) 0.0219(17) 0.029(2) -0.0025(14) 0.0168(15) -0.0003(13)
C16 0.047(2) 0.037(2) 0.058(3) -0.007(2) 0.040(2) -0.0128(18)
C17 0.037(2) 0.045(2) 0.047(3) 0.011(2) 0.029(2) 0.0111(18)
C18 0.039(2) 0.045(2) 0.030(2) -0.0022(18) 0.0239(18) -0.0040(18)
C19 0.0291(16) 0.0248(18) 0.022(2) -0.0003(14) 0.0113(14) 0.0000(14)
C20 0.0264(16) 0.0250(18) 0.029(2) -0.0043(15) 0.0140(15) -0.0027(13)
C21 0.045(2) 0.043(3) 0.084(4) -0.017(2) 0.043(3) 0.001(2)
C22 0.0282(19) 0.049(3) 0.053(3) 0.014(2) 0.022(2) -0.0040(17)
C23 0.0228(19) 0.090(4) 0.037(3) -0.003(3) 0.0062(19) -0.009(2)
C24 0.0327(18) 0.0262(19) 0.028(2) -0.0005(15) 0.0178(16) 0.0065(15)
C25 0.111(5) 0.037(3) 0.096(5) 0.020(3) 0.082(4) 0.025(3)
C26 0.064(3) 0.053(3) 0.130(6) -0.030(3) 0.072(4) -0.009(3)
C27 0.092(4) 0.093(5) 0.031(3) -0.021(3) 0.010(3) 0.045(3)

loop_
_geom_bond_atom_site_label_1
_geom_bond_atom_site_label_2
_geom_bond_distance
_geom_bond_site_symmetry_2
_geom_bond_publ_flag
Ga1 Si2 2.5088(10) . ?
Ga1 Si1 2.5104(11) . ?
Ga1 Si3 2.5122(11) . ?
Si1 C1 1.908(4) . ?
Si1 C2 1.931(4) . ?
Si1 C6 1.938(4) . ?
Si2 C10 1.913(4) . ?
Si2 C15 1.926(3) . ?
Si2 C11 1.939(4) . ?
Si3 C19 1.909(4) . ?
Si3 C24 1.939(4) . ?
Si3 C20 1.942(3) . ?
C1 H1A 0.9600 . ?
C1 H1B 0.9600 . ?
C1 H1C 0.9600 . ?
C2 C4 1.507(6) . ?
C2 C3 1.517(6) . ?
C2 C5 1.517(6) . ?
C3 H3A 0.9600 . ?
C3 H3B 0.9600 . ?
C3 H3C 0.9600 . ?
C4 H4A 0.9600 . ?
C4 H4B 0.9600 . ?
C4 H4C 0.9600 . ?
C5 H5A 0.9600 . ?
C5 H5B 0.9600 . ?
C5 H5C 0.9600 . ?
C6 C7 1.511(6) . ?
C6 C9 1.534(6) . ?
C6 C8 1.543(6) . ?
C7 H7A 0.9600 . ?
C7 H7B 0.9600 . ?
C7 H7C 0.9600 . ?
C8 H8A 0.9600 . ?
C8 H8B 0.9600 . ?
C8 H8C 0.9600 . ?
C9 H9A 0.9600 . ?
C9 H9B 0.9600 . ?
C9 H9C 0.9600 . ?
C10 H10A 0.9600 . ?
C10 H10B 0.9600 . ?
C10 H10C 0.9600 . ?
C11 C13 1.530(6) . ?
C11 C12 1.539(5) . ?
C11 C14 1.543(5) . ?
C12 H12A 0.9600 . ?
C12 H12B 0.9600 . ?
C12 H12C 0.9600 . ?
C13 H13A 0.9600 . ?
C13 H13B 0.9600 . ?
C13 H13C 0.9600 . ?
C14 H14A 0.9600 . ?
C14 H14B 0.9600 . ?
C14 H14C 0.9600 . ?
C15 C18 1.525(5) . ?
C15 C16 1.540(5) . ?
C15 C17 1.544(5) . ?
C16 H16A 0.9600 . ?
C16 H16B 0.9600 . ?
C16 H16C 0.9600 . ?
C17 H17A 0.9600 . ?
C17 H17B 0.9600 . ?
C17 H17C 0.9600 . ?
C18 H18A 0.9600 . ?
C18 H18B 0.9600 . ?
C18 H18C 0.9600 . ?
C19 H19A 0.9600 . ?
C19 H19B 0.9600 . ?
C19 H19C 0.9600 . ?
C20 C23 1.523(6) . ?
C20 C22 1.526(5) . ?
C20 C21 1.540(5) . ?
C21 H21A 0.9600 . ?
C21 H21B 0.9600 . ?
C21 H21C 0.9600 . ?
C22 H22A 0.9600 . ?
C22 H22B 0.9600 . ?
C22 H22C 0.9600 . ?
C23 H23A 0.9600 . ?
C23 H23B 0.9600 . ?
C23 H23C 0.9600 . ?
C24 C25 1.515(6) . ?
C24 C27 1.521(6) . ?
C24 C26 1.526(6) . ?
C25 H25A 0.9600 . ?
C25 H25B 0.9600 . ?
C25 H25C 0.9600 . ?
C26 H26A 0.9600 . ?
C26 H26B 0.9600 . ?
C26 H26C 0.9600 . ?
C27 H27A 0.9600 . ?
C27 H27B 0.9600 . ?
C27 H27C 0.9600 . ?

loop_
_cod_related_entry_id
_cod_related_entry_database
_cod_related_entry_code
1 ChemSpider 28580369
